data_7101454
loop_
_publ_author_name
'Michel, Fabien'
'Hamman, Sylvain'
'Thomas, Fabrice'
'Philouze, Christian'
'Gautier-Luneau, Isabelle'
'Pierre, Jean-Louis'

_publ_section_title
;
 Galactose Oxidase models: 19F NMR as a powerful tool to study the solution
 chemistry of tripodal ligands in the presence of copper(II)
;
_journal_coden_ASTM CHCOFS
_journal_issue 39
_journal_name_full
;
 Chemical Communications (Cambridge, United Kingdom)
;
_journal_page_first 4122
_journal_page_last 4124
_journal_paper_doi 10.1039/B605852C
_journal_year 2006
_chemical_formula_sum 'C29 H29 Cl Cu F N5 O7'
_chemical_formula_weight 677.57
_space_group_IT_number 2
_symmetry_cell_setting triclinic
_symmetry_Int_Tables_number 2
_symmetry_space_group_name_Hall '-P 1'
_symmetry_space_group_name_H-M 'P -1'
_audit_creation_date 2005-07-11
_audit_creation_method 'by teXsan v1.8'
_cell_angle_alpha 112.29(2)
_cell_angle_beta 94.97(3)
_cell_angle_gamma 94.69(3)
_cell_formula_units_Z 2
_cell_length_a 10.459(4)
_cell_length_b 11.722(4)
_cell_length_c 13.077(3)
_cell_measurement_reflns_used 0
_cell_measurement_temperature 150.0
_cell_measurement_theta_max 0.0
_cell_measurement_theta_min 0.0
_cell_volume 1466.4(9)
_computing_cell_refinement 'Enraf Nonius Kappa CCD'
_computing_data_collection 'Enraf Nonius Kappa CCD'
_computing_data_reduction 'teXsan (MSC, 1992-1997)'
_computing_publication_material 'teXsan (MSC, 1992-1997)'
_computing_structure_refinement 'teXsan (MSC, 1992-1997)'
_computing_structure_solution SIR92
_diffrn_ambient_temperature 150.0
_diffrn_measurement_device_type 'Bruker-Nonius Kappa CCD'
_diffrn_measurement_method 'phi scans and omega scans'
_diffrn_orient_matrix_UB_11 0.00000
_diffrn_orient_matrix_UB_12 0.00000
_diffrn_orient_matrix_UB_13 0.00000
_diffrn_orient_matrix_UB_21 0.00000
_diffrn_orient_matrix_UB_22 0.00000
_diffrn_orient_matrix_UB_23 0.00000
_diffrn_orient_matrix_UB_31 0.00000
_diffrn_orient_matrix_UB_32 0.00000
_diffrn_orient_matrix_UB_33 0.00000
_diffrn_radiation_detector CCD
_diffrn_radiation_monochromator graphite
_diffrn_radiation_source 'X-ray tube'
_diffrn_radiation_type 'Mo K\a'
_diffrn_radiation_wavelength 0.71073
_diffrn_reflns_av_R_equivalents 0.08163
_diffrn_reflns_av_sigmaI/netI 0.090
_diffrn_reflns_limit_h_max 14
_diffrn_reflns_limit_h_min -14
_diffrn_reflns_limit_k_max 16
_diffrn_reflns_limit_k_min -16
_diffrn_reflns_limit_l_max 18
_diffrn_reflns_limit_l_min -18
_diffrn_reflns_number 38897
_diffrn_reflns_reduction_process 'Lp corrections applied'
_diffrn_reflns_theta_max 30.00
_diffrn_reflns_theta_min 1.70
_diffrn_standards_decay_% 0.00
_diffrn_standards_interval_count 0
_diffrn_standards_number 0
_exptl_absorpt_coefficient_mu 0.898
_exptl_absorpt_correction_type none
_exptl_crystal_colour blue
_exptl_crystal_density_diffrn 1.534
_exptl_crystal_density_meas ?
_exptl_crystal_description block
_exptl_crystal_F_000 698.00
_exptl_crystal_size_max 0.35
_exptl_crystal_size_mid 0.30
_exptl_crystal_size_min 0.14
_refine_diff_density_max 0.57
_refine_diff_density_min -0.76
_refine_ls_extinction_method none
_refine_ls_goodness_of_fit_all 1.229
_refine_ls_goodness_of_fit_ref 1.229
_refine_ls_hydrogen_treatment noref
_refine_ls_matrix_type full
_refine_ls_number_constraints 0
_refine_ls_number_parameters 424
_refine_ls_number_reflns 6880
_refine_ls_number_restraints 0
_refine_ls_R_factor_all 0.0394
_refine_ls_R_factor_gt 0.0394
_refine_ls_shift/su_max 0.0152
_refine_ls_shift/su_mean 0.0008
_refine_ls_structure_factor_coef F
_refine_ls_weighting_details 'w = 1/[\s^2^(Fo)]'
_refine_ls_weighting_scheme sigma
_refine_ls_wR_factor_all 0.0492
_refine_ls_wR_factor_ref 0.0492
_reflns_number_gt 6880
_reflns_number_total 8500
_reflns_threshold_expression I>2.00\s(I)
_cod_data_source_file B605852C.txt
_cod_original_sg_symbol_H-M 'P -1 '
_cod_original_formula_sum 'C29 H29 Cl Cu F N5 O7 '
_cod_database_code 7101454

loop_
_symmetry_equiv_pos_as_xyz
' +x, +y, +z'
' -x, -y, -z'

loop_
_atom_site_label
_atom_site_fract_x
_atom_site_fract_y
_atom_site_fract_z
_atom_site_U_iso_or_equiv
_atom_site_occupancy
_atom_site_adp_type
_atom_site_calc_flag
Cu 0.46186(2) 0.29547(2) 0.82556(1) 0.01249(3) 1.000 Uani d
Cl(1) 0.84619(5) 0.75922(4) 0.83381(4) 0.0360(1) 1.000 Uani d
F(1) 0.1803(1) -0.1189(1) 0.29067(9) 0.0387(3) 1.000 Uani d
O(1) 0.3194(1) 0.3811(1) 0.80897(8) 0.0159(2) 1.000 Uani d
O(2) 0.2131(1) 0.7955(1) 0.6380(1) 0.0367(3) 1.000 Uani d
O(3) 0.3928(1) 0.8780(1) 0.7451(1) 0.0337(3) 1.000 Uani d
O(4) 0.8741(2) 0.6798(2) 0.8893(2) 0.0514(4) 1.000 Uani d
O(5) 0.9464(5) 0.7401(5) 0.7566(4) 0.080(1) 0.500 Uani d
O(6) 0.9241(3) 0.8593(4) 0.8537(4) 0.0660(9) 0.500 Uani d
O(7) 0.8884(4) 0.8874(3) 0.9104(4) 0.0521(9) 0.500 Uani d
O(8) 0.7744(6) 0.6856(4) 0.7263(4) 0.075(1) 0.500 Uani d
O(9) 0.7261(3) 0.7467(4) 0.7875(3) 0.0573(8) 0.500 Uani d
O(10) 0.7230(4) 0.8100(4) 0.8903(6) 0.087(1) 0.500 Uani d
N(1) 0.5988(1) 0.4396(1) 0.84302(9) 0.0139(2) 1.000 Uani d
N(2) 0.6057(1) 0.2386(1) 0.8928(1) 0.0169(2) 1.000 Uani d
N(3) 0.4910(1) 0.2348(1) 0.64664(9) 0.0146(2) 1.000 Uani d
N(4) 0.3245(1) 0.1736(1) 0.8403(1) 0.0211(3) 1.000 Uani d
N(5) 0.3055(1) 0.7913(1) 0.7011(1) 0.0242(3) 1.000 Uani d
C(1) 0.1051(2) 0.0481(2) 0.8294(2) 0.0460(5) 1.000 Uani d
C(2) 0.3119(1) 0.6805(1) 0.7239(1) 0.0182(3) 1.000 Uani d
C(3) 0.2046(1) 0.5904(1) 0.6888(1) 0.0181(3) 1.000 Uani d
C(4) 0.2044(1) 0.4859(1) 0.7138(1) 0.0151(3) 1.000 Uani d
C(5) 0.3185(1) 0.4736(1) 0.7766(1) 0.0136(3) 1.000 Uani d
C(6) 0.4276(1) 0.5655(1) 0.8075(1) 0.0141(3) 1.000 Uani d
C(7) 0.4239(1) 0.6697(1) 0.7828(1) 0.0160(3) 1.000 Uani d
C(8) 0.0845(1) 0.3890(1) 0.6813(1) 0.0168(3) 1.000 Uani d
C(9) -0.0233(2) 0.4185(2) 0.6112(1) 0.0267(4) 1.000 Uani d
C(10) 0.1172(2) 0.2590(2) 0.6125(1) 0.0257(3) 1.000 Uani d
C(11) 0.0309(1) 0.3892(2) 0.7875(1) 0.0217(3) 1.000 Uani d
C(12) 0.5424(1) 0.5593(1) 0.8823(1) 0.0147(3) 1.000 Uani d
C(13) 0.7065(1) 0.4449(1) 0.9278(1) 0.0164(3) 1.000 Uani d
C(14) 0.7138(1) 0.3199(1) 0.9328(1) 0.0173(3) 1.000 Uani d
C(15) 0.8224(2) 0.2915(2) 0.9829(1) 0.0242(3) 1.000 Uani d
C(16) 0.8178(2) 0.1784(2) 0.9935(2) 0.0304(4) 1.000 Uani d
C(17) 0.7059(2) 0.0955(2) 0.9524(2) 0.0292(4) 1.000 Uani d
C(18) 0.6018(2) 0.1281(2) 0.9020(1) 0.0228(3) 1.000 Uani d
C(19) 0.6477(1) 0.4148(2) 0.7336(1) 0.0188(3) 1.000 Uani d
C(20) 0.5514(1) 0.3320(1) 0.6358(1) 0.0152(3) 1.000 Uani d
C(21) 0.5348(2) 0.3558(1) 0.5380(1) 0.0204(3) 1.000 Uani d
C(22) 0.4518(2) 0.2739(2) 0.4487(1) 0.0212(3) 1.000 Uani d
C(23) 0.3904(1) 0.1653(1) 0.4550(1) 0.0170(3) 1.000 Uani d
C(24) 0.4129(1) 0.1486(1) 0.5568(1) 0.0146(3) 1.000 Uani d
C(25) 0.3556(1) 0.0399(1) 0.5655(1) 0.0178(3) 1.000 Uani d
C(26) 0.2777(2) -0.0486(1) 0.4761(1) 0.0219(3) 1.000 Uani d
C(27) 0.2570(2) -0.0281(2) 0.3779(1) 0.0240(3) 1.000 Uani d
C(28) 0.3087(2) 0.0734(2) 0.3639(1) 0.0229(3) 1.000 Uani d
C(29) 0.2285(2) 0.1191(2) 0.8365(1) 0.0243(3) 1.000 Uani d
H(1) 0.0368 0.0903 0.8143 0.055 1.000 Uiso c
H(2) 0.0998 -0.0318 0.7711 0.055 1.000 Uiso c
H(3) 0.0981 0.0392 0.8980 0.055 1.000 Uiso c
H(4) 0.1307 0.6008 0.6472 0.022 1.000 Uiso c
H(5) 0.4961 0.7323 0.8055 0.019 1.000 Uiso c
H(6) 0.0063 0.4166 0.5440 0.032 1.000 Uiso c
H(7) -0.0459 0.4987 0.6520 0.032 1.000 Uiso c
H(8) -0.0969 0.3583 0.5942 0.032 1.000 Uiso c
H(9) 0.1457 0.2581 0.5452 0.031 1.000 Uiso c
H(10) 0.1837 0.2381 0.6540 0.031 1.000 Uiso c
H(11) 0.0424 0.2002 0.5956 0.031 1.000 Uiso c
H(12) 0.0960 0.3717 0.8329 0.026 1.000 Uiso c
H(13) -0.0418 0.3274 0.7674 0.026 1.000 Uiso c
H(14) 0.0056 0.4684 0.8276 0.026 1.000 Uiso c
H(15) 0.5161 0.5729 0.9533 0.018 1.000 Uiso c
H(16) 0.6080 0.6238 0.8892 0.018 1.000 Uiso c
H(17) 0.6926 0.5024 0.9987 0.020 1.000 Uiso c
H(18) 0.7859 0.4716 0.9086 0.020 1.000 Uiso c
H(19) 0.8989 0.3491 1.0095 0.029 1.000 Uiso c
H(20) 0.8906 0.1578 1.0286 0.036 1.000 Uiso c
H(21) 0.7008 0.0172 0.9588 0.035 1.000 Uiso c
H(22) 0.5252 0.0709 0.8730 0.027 1.000 Uiso c
H(23) 0.6675 0.4918 0.7265 0.023 1.000 Uiso c
H(24) 0.7241 0.3759 0.7324 0.023 1.000 Uiso c
H(25) 0.5804 0.4272 0.5340 0.024 1.000 Uiso c
H(26) 0.4356 0.2901 0.3831 0.025 1.000 Uiso c
H(27) 0.3709 0.0280 0.6332 0.021 1.000 Uiso c
H(28) 0.2388 -0.1223 0.4809 0.026 1.000 Uiso c
H(29) 0.2910 0.0829 0.2953 0.028 1.000 Uiso c

loop_
_atom_site_aniso_label
_atom_site_aniso_U_11
_atom_site_aniso_U_22
_atom_site_aniso_U_33
_atom_site_aniso_U_12
_atom_site_aniso_U_13
_atom_site_aniso_U_23
Cu 0.01113(7) 0.01216(7) 0.01381(6) 0.00054(5) 0.00008(5) 0.00515(5)
Cl(1) 0.0433(2) 0.0207(2) 0.0438(2) 0.0018(2) -0.0047(2) 0.0149(2)
F(1) 0.0483(7) 0.0294(6) 0.0236(5) -0.0184(5) -0.0090(4) 0.0013(4)
O(1) 0.0126(4) 0.0153(4) 0.0225(4) 0.0018(3) 0.0022(3) 0.0104(3)
O(2) 0.0356(7) 0.0347(6) 0.0506(6) 0.0013(5) -0.0080(5) 0.0319(5)
O(3) 0.0413(7) 0.0156(5) 0.0441(7) -0.0044(5) -0.0044(6) 0.0153(4)
O(4) 0.0411(8) 0.0410(7) 0.082(1) -0.0059(6) -0.0166(7) 0.0429(6)
O(5) 0.093(3) 0.059(3) 0.085(2) 0.012(2) 0.065(2) 0.012(2)
O(6) 0.028(1) 0.066(2) 0.127(3) -0.022(1) -0.018(2) 0.074(1)
O(7) 0.056(2) 0.019(1) 0.072(2) 0.011(1) 0.014(2) 0.005(1)
O(8) 0.108(3) 0.050(2) 0.058(2) -0.012(2) -0.039(2) 0.025(2)
O(9) 0.029(1) 0.075(2) 0.081(2) -0.028(1) -0.032(1) 0.061(1)
O(10) 0.050(2) 0.043(2) 0.176(5) 0.016(2) 0.038(3) 0.044(2)
N(1) 0.0122(5) 0.0148(5) 0.0132(4) 0.0017(4) 0.0011(4) 0.0037(4)
N(2) 0.0166(5) 0.0162(5) 0.0158(5) 0.0026(4) -0.0013(4) 0.0045(4)
N(3) 0.0141(5) 0.0151(5) 0.0131(4) 0.0017(4) 0.0024(4) 0.0038(4)
N(4) 0.0196(6) 0.0191(5) 0.0277(6) 0.0026(5) 0.0019(5) 0.0128(4)
N(5) 0.0285(6) 0.0198(6) 0.0292(6) 0.0036(5) 0.0035(5) 0.0150(4)
C(1) 0.0274(9) 0.039(1) 0.071(1) -0.0072(8) 0.0126(9) 0.0218(9)
C(2) 0.0211(6) 0.0147(6) 0.0208(6) 0.0015(5) 0.0020(5) 0.0095(4)
C(3) 0.0181(6) 0.0181(6) 0.0196(6) 0.0029(5) -0.0004(5) 0.0094(5)
C(4) 0.0138(5) 0.0151(6) 0.0153(5) 0.0012(5) -0.0001(4) 0.0050(4)
C(5) 0.0137(5) 0.0126(5) 0.0146(5) 0.0019(4) 0.0026(4) 0.0049(4)
C(6) 0.0133(5) 0.0138(5) 0.0146(5) 0.0012(4) 0.0012(4) 0.0051(4)
C(7) 0.0176(6) 0.0145(6) 0.0165(5) 0.0001(5) 0.0031(5) 0.0068(4)
C(8) 0.0132(5) 0.0145(6) 0.0204(6) 0.0015(5) -0.0007(5) 0.0051(5)
C(9) 0.0184(6) 0.0261(7) 0.0333(7) -0.0007(6) -0.0099(6) 0.0126(6)
C(10) 0.0189(6) 0.0190(7) 0.0293(7) 0.0011(6) 0.0004(6) -0.0007(6)
C(11) 0.0157(6) 0.0216(7) 0.0253(6) -0.0011(5) 0.0034(5) 0.0069(5)
C(12) 0.0143(5) 0.0123(5) 0.0152(5) 0.0004(4) 0.0001(4) 0.0035(4)
C(13) 0.0109(5) 0.0177(6) 0.0166(5) -0.0004(5) -0.0020(4) 0.0035(5)
C(14) 0.0150(6) 0.0181(6) 0.0149(5) 0.0036(5) 0.0005(5) 0.0022(5)
C(15) 0.0182(6) 0.0249(7) 0.0244(7) 0.0044(6) -0.0046(5) 0.0054(6)
C(16) 0.0250(7) 0.0302(8) 0.0350(8) 0.0098(6) -0.0058(6) 0.0124(6)
C(17) 0.0298(8) 0.0228(7) 0.0348(8) 0.0080(6) -0.0051(6) 0.0119(6)
C(18) 0.0226(7) 0.0190(6) 0.0251(7) 0.0038(5) -0.0034(5) 0.0078(5)
C(19) 0.0143(6) 0.0224(7) 0.0155(5) -0.0030(5) 0.0028(5) 0.0036(5)
C(20) 0.0137(5) 0.0169(6) 0.0131(5) 0.0013(5) 0.0042(4) 0.0033(4)
C(21) 0.0244(7) 0.0196(6) 0.0181(6) -0.0017(5) 0.0040(5) 0.0089(5)
C(22) 0.0260(7) 0.0233(7) 0.0149(6) -0.0008(6) 0.0020(5) 0.0091(5)
C(23) 0.0185(6) 0.0175(6) 0.0141(5) 0.0017(5) 0.0028(4) 0.0051(4)
C(24) 0.0147(5) 0.0141(6) 0.0137(5) 0.0029(4) 0.0033(4) 0.0033(4)
C(25) 0.0211(6) 0.0158(6) 0.0167(5) 0.0025(5) 0.0032(5) 0.0063(4)
C(26) 0.0254(7) 0.0139(6) 0.0231(6) -0.0009(5) 0.0041(5) 0.0038(5)
C(27) 0.0261(7) 0.0204(7) 0.0168(6) -0.0055(6) -0.0013(5) 0.0001(5)
C(28) 0.0269(7) 0.0233(7) 0.0147(6) -0.0017(6) -0.0006(5) 0.0048(5)
C(29) 0.0217(7) 0.0207(6) 0.0336(7) 0.0019(5) 0.0046(6) 0.0139(5)

loop_
_atom_type_symbol
_atom_type_oxidation_number
_atom_type_number_in_cell
_atom_type_scat_dispersion_real
_atom_type_scat_dispersion_imag
_atom_type_scat_source
F 0 2 0.014 0.010
;International Tables for Crystallography
(1992, Vol. C, Tables 4.2.6.8 and 6.1.1.1)
;
N 0 10 0.004 0.003
;International Tables for Crystallography
(1992, Vol. C, Tables 4.2.6.8 and 6.1.1.1)
;
C 0 58 0.002 0.002
;International Tables for Crystallography
(1992, Vol. C, Tables 4.2.6.8 and 6.1.1.1)
;
O 0 14 0.008 0.006
;International Tables for Crystallography
(1992, Vol. C, Tables 4.2.6.8 and 6.1.1.1)
;
Cl 0 2 0.132 0.159
;International Tables for Crystallography
(1992, Vol. C, Tables 4.2.6.8 and 6.1.1.1)
;
Cu 0 2 0.263 1.266
;International Tables for Crystallography
(1992, Vol. C, Tables 4.2.6.8 and 6.1.1.1)
;
H 0 2 0.000 0.000
;International Tables for Crystallography
(1992, Vol. C, Table 6.1.1.2)
;

loop_
_geom_angle_atom_site_label_1
_geom_angle_atom_site_label_2
_geom_angle_atom_site_label_3
_geom_angle
_geom_angle_publ_flag
O(1) Cu N(1) 94.27(5) yes
O(1) Cu N(2) 161.74(5) yes
O(1) Cu N(3) 93.18(5) yes
O(1) Cu N(4) 83.78(6) yes
N(1) Cu N(2) 83.53(6) yes
N(1) Cu N(3) 82.62(5) yes
N(1) Cu N(4) 168.67(5) yes
N(2) Cu N(3) 104.46(5) yes
N(2) Cu N(4) 94.82(6) yes
N(3) Cu N(4) 108.60(5) yes
O(4) Cl(1) O(5) 102.8(2) yes
O(4) Cl(1) O(6) 120.1(2) yes
O(4) Cl(1) O(7) 108.6(2) yes
O(4) Cl(1) O(8) 108.6(2) yes
O(4) Cl(1) O(9) 116.8(2) yes
O(4) Cl(1) O(10) 98.9(2) yes
O(5) Cl(1) O(6) 66.8(3) yes
O(5) Cl(1) O(7) 100.6(2) yes
O(5) Cl(1) O(8) 76.6(3) yes
O(5) Cl(1) O(9) 115.5(3) yes
O(5) Cl(1) O(10) 158.2(3) yes
O(6) Cl(1) O(7) 34.2(2) yes
O(6) Cl(1) O(8) 123.6(3) yes
O(6) Cl(1) O(9) 120.5(2) yes
O(6) Cl(1) O(10) 103.6(3) yes
O(7) Cl(1) O(8) 142.4(3) yes
O(7) Cl(1) O(9) 111.0(2) yes
O(7) Cl(1) O(10) 74.0(2) yes
O(8) Cl(1) O(9) 44.4(3) yes
O(8) Cl(1) O(10) 94.7(3) yes
O(9) Cl(1) O(10) 50.9(3) yes
Cu O(1) C(5) 127.74(9) yes
Cu N(1) C(12) 110.20(9) yes
Cu N(1) C(13) 107.7(1) yes
Cu N(1) C(19) 108.79(8) yes
C(12) N(1) C(13) 109.2(1) yes
C(12) N(1) C(19) 111.0(1) yes
C(13) N(1) C(19) 109.9(1) yes
Cu N(2) C(14) 115.3(1) yes
Cu N(2) C(18) 125.0(1) yes
C(14) N(2) C(18) 119.6(1) yes
Cu N(3) C(20) 106.34(8) yes
Cu N(3) C(24) 127.4(1) yes
C(20) N(3) C(24) 118.7(1) yes
Cu N(4) C(29) 163.2(1) yes
O(2) N(5) O(3) 122.4(2) yes
O(2) N(5) C(2) 118.9(1) yes
O(3) N(5) C(2) 118.8(1) yes
C(29) C(1) H(1) 109.5 no
C(29) C(1) H(2) 109.5 no
C(29) C(1) H(3) 109.5 no
H(1) C(1) H(2) 109.5 no
H(1) C(1) H(3) 109.5 no
H(2) C(1) H(3) 109.5 no
N(5) C(2) C(3) 118.9(1) yes
N(5) C(2) C(7) 118.5(1) yes
C(3) C(2) C(7) 122.5(1) yes
C(2) C(3) C(4) 120.8(1) yes
C(2) C(3) H(4) 119.6 no
C(4) C(3) H(4) 119.6 no
C(3) C(4) C(5) 117.8(1) yes
C(3) C(4) C(8) 121.5(1) yes
C(5) C(4) C(8) 120.6(1) yes
O(1) C(5) C(4) 119.9(1) yes
O(1) C(5) C(6) 120.3(1) yes
C(4) C(5) C(6) 119.6(1) yes
C(5) C(6) C(7) 121.0(1) yes
C(5) C(6) C(12) 119.7(1) yes
C(7) C(6) C(12) 118.7(1) yes
C(2) C(7) C(6) 118.2(1) yes
C(2) C(7) H(5) 120.9 no
C(6) C(7) H(5) 120.9 no
C(4) C(8) C(9) 111.5(1) yes
C(4) C(8) C(10) 111.0(1) yes
C(4) C(8) C(11) 109.5(1) yes
C(9) C(8) C(10) 107.6(1) yes
C(9) C(8) C(11) 107.6(1) yes
C(10) C(8) C(11) 109.7(1) yes
C(8) C(9) H(6) 109.5 no
C(8) C(9) H(7) 109.5 no
C(8) C(9) H(8) 109.5 no
H(6) C(9) H(7) 109.5 no
H(6) C(9) H(8) 109.5 no
H(7) C(9) H(8) 109.5 no
C(8) C(10) H(9) 109.5 no
C(8) C(10) H(10) 109.5 no
C(8) C(10) H(11) 109.5 no
H(9) C(10) H(10) 109.5 no
H(9) C(10) H(11) 109.5 no
H(10) C(10) H(11) 109.5 no
C(8) C(11) H(12) 109.5 no
C(8) C(11) H(13) 109.5 no
C(8) C(11) H(14) 109.5 no
H(12) C(11) H(13) 109.5 no
H(12) C(11) H(14) 109.5 no
H(13) C(11) H(14) 109.5 no
N(1) C(12) C(6) 115.3(1) yes
N(1) C(12) H(15) 108.0 no
N(1) C(12) H(16) 108.0 no
C(6) C(12) H(15) 108.0 no
C(6) C(12) H(16) 108.0 no
H(15) C(12) H(16) 109.5 no
N(1) C(13) C(14) 111.1(1) yes
N(1) C(13) H(17) 109.1 no
N(1) C(13) H(18) 109.1 no
C(14) C(13) H(17) 109.1 no
C(14) C(13) H(18) 109.1 no
H(17) C(13) H(18) 109.5 no
N(2) C(14) C(13) 116.2(1) yes
N(2) C(14) C(15) 121.2(2) yes
C(13) C(14) C(15) 122.5(1) yes
C(14) C(15) C(16) 119.1(2) yes
C(14) C(15) H(19) 120.4 no
C(16) C(15) H(19) 120.4 no
C(15) C(16) C(17) 119.2(2) yes
C(15) C(16) H(20) 120.4 no
C(17) C(16) H(20) 120.4 no
C(16) C(17) C(18) 119.0(2) yes
C(16) C(17) H(21) 120.5 no
C(18) C(17) H(21) 120.5 no
N(2) C(18) C(17) 121.8(2) yes
N(2) C(18) H(22) 119.1 no
C(17) C(18) H(22) 119.1 no
N(1) C(19) C(20) 113.0(1) yes
N(1) C(19) H(23) 108.6 no
N(1) C(19) H(24) 108.6 no
C(20) C(19) H(23) 108.6 no
C(20) C(19) H(24) 108.6 no
H(23) C(19) H(24) 109.5 no
N(3) C(20) C(19) 115.6(1) yes
N(3) C(20) C(21) 123.6(1) yes
C(19) C(20) C(21) 120.7(1) yes
C(20) C(21) C(22) 118.7(1) yes
C(20) C(21) H(25) 120.6 no
C(22) C(21) H(25) 120.6 no
C(21) C(22) C(23) 119.4(1) yes
C(21) C(22) H(26) 120.3 no
C(23) C(22) H(26) 120.3 no
C(22) C(23) C(24) 118.1(1) yes
C(22) C(23) C(28) 122.5(1) yes
C(24) C(23) C(28) 119.5(1) yes
N(3) C(24) C(23) 121.4(1) yes
N(3) C(24) C(25) 118.9(1) yes
C(23) C(24) C(25) 119.7(1) yes
C(24) C(25) C(26) 120.0(1) yes
C(24) C(25) H(27) 120.0 no
C(26) C(25) H(27) 120.0 no
C(25) C(26) C(27) 118.5(2) yes
C(25) C(26) H(28) 120.7 no
C(27) C(26) H(28) 120.7 no
F(1) C(27) C(26) 116.7(2) yes
F(1) C(27) C(28) 118.8(2) yes
C(26) C(27) C(28) 124.5(1) yes
C(26) C(27) H(28) 23.5 no
C(23) C(28) C(27) 117.8(1) yes
C(23) C(28) H(29) 121.1 no
C(27) C(28) H(29) 121.1 no
N(4) C(29) C(1) 178.9(2) yes

loop_
_geom_bond_atom_site_label_1
_geom_bond_atom_site_label_2
_geom_bond_distance
_geom_bond_publ_flag
Cu O(1) 1.905(1) yes
Cu N(1) 2.053(1) yes
Cu N(2) 1.965(1) yes
Cu N(3) 2.229(1) yes
Cu N(4) 2.015(2) yes
Cl(1) O(4) 1.413(2) yes
Cl(1) O(5) 1.490(4) yes
Cl(1) O(6) 1.298(3) yes
Cl(1) O(7) 1.459(3) yes
Cl(1) O(8) 1.441(4) yes
Cl(1) O(9) 1.318(3) yes
Cl(1) O(10) 1.587(5) yes
F(1) C(27) 1.363(2) yes
O(1) C(5) 1.306(2) yes
O(2) N(5) 1.232(2) yes
O(3) N(5) 1.229(2) yes
N(1) C(12) 1.490(2) yes
N(1) C(13) 1.491(2) yes
N(1) C(19) 1.493(2) yes
N(2) C(14) 1.343(2) yes
N(2) C(18) 1.342(2) yes
N(3) C(20) 1.318(2) yes
N(3) C(24) 1.367(2) yes
N(4) C(29) 1.133(2) yes
N(5) C(2) 1.445(2) yes
C(1) C(29) 1.453(3) yes
C(1) H(1) 0.95 no
C(1) H(2) 0.95 no
C(1) H(3) 0.95 no
C(2) C(3) 1.391(2) yes
C(2) C(7) 1.387(2) yes
C(3) C(4) 1.381(2) yes
C(3) H(4) 0.95 no
C(4) C(5) 1.439(2) yes
C(4) C(8) 1.534(2) yes
C(5) C(6) 1.419(2) yes
C(6) C(7) 1.379(2) yes
C(6) C(12) 1.506(2) yes
C(7) H(5) 0.95 no
C(8) C(9) 1.534(2) yes
C(8) C(10) 1.532(2) yes
C(8) C(11) 1.541(2) yes
C(9) H(6) 0.95 no
C(9) H(7) 0.95 no
C(9) H(8) 0.95 no
C(10) H(9) 0.95 no
C(10) H(10) 0.95 no
C(10) H(11) 0.95 no
C(11) H(12) 0.95 no
C(11) H(13) 0.95 no
C(11) H(14) 0.95 no
C(12) H(15) 0.95 no
C(12) H(16) 0.95 no
C(13) C(14) 1.499(2) yes
C(13) H(17) 0.95 no
C(13) H(18) 0.95 no
C(14) C(15) 1.388(2) yes
C(15) C(16) 1.382(3) yes
C(15) H(19) 0.95 no
C(16) C(17) 1.383(3) yes
C(16) H(20) 0.95 no
C(17) C(18) 1.379(2) yes
C(17) H(21) 0.95 no
C(18) H(22) 0.95 no
C(19) C(20) 1.506(2) yes
C(19) H(23) 0.95 no
C(19) H(24) 0.95 no
C(20) C(21) 1.408(2) yes
C(21) C(22) 1.370(2) yes
C(21) H(25) 0.95 no
C(22) C(23) 1.413(2) yes
C(22) H(26) 0.95 no
C(23) C(24) 1.420(2) yes
C(23) C(28) 1.417(2) yes
C(24) C(25) 1.411(2) yes
C(25) C(26) 1.372(2) yes
C(25) H(27) 0.95 no
C(26) C(27) 1.396(2) yes
C(26) H(28) 0.95 no
C(27) C(28) 1.349(3) yes
C(28) H(29) 0.95 no

loop_
_geom_contact_atom_site_label_1
_geom_contact_atom_site_label_2
_geom_contact_distance
_geom_contact_site_symmetry_2
_geom_contact_publ_flag
Cu C(12) 3.550(1) 2_667 no
F(1) C(14) 3.330(2) 2_656 no
F(1) C(15) 3.372(2) 2_656 no
F(1) N(2) 3.410(2) 2_656 no
F(1) C(11) 3.460(2) 2_556 no
F(1) C(16) 3.513(2) 2_656 no
F(1) C(18) 3.519(2) 2_656 no
F(1) C(1) 3.556(3) 2_556 no
F(1) C(17) 3.586(2) 2_656 no
O(1) C(13) 3.319(2) 2_667 no
O(2) C(26) 3.356(2) 1_565 no
O(2) C(1) 3.423(3) 1_565 no
O(2) O(5) 3.438(5) 1_455 no
O(2) C(9) 3.566(2) 2_566 no
O(2) C(25) 3.597(2) 1_565 no
O(3) C(22) 3.163(2) 2_666 no
O(3) C(29) 3.309(2) 1_565 no
O(3) C(18) 3.346(2) 1_565 no
O(3) N(4) 3.369(2) 1_565 no
O(3) C(23) 3.530(2) 2_666 no
O(3) C(25) 3.552(2) 1_565 no
O(4) C(13) 3.365(2) . no
O(4) C(15) 3.386(2) 2_767 no
O(4) C(16) 3.440(3) 2_767 no
O(4) C(19) 3.545(2) . no
O(5) C(3) 3.342(5) 1_655 no
O(5) C(9) 3.576(5) 1_655 no
O(5) C(1) 3.582(5) 1_665 no
O(6) C(1) 2.921(4) 1_665 no
O(6) C(16) 3.378(4) 2_767 no
O(7) C(17) 3.134(4) 1_565 no
O(7) C(1) 3.187(5) 2_667 no
O(7) C(1) 3.323(5) 1_665 no
O(7) C(16) 3.332(4) 1_565 no
O(7) O(7) 3.355(7) 2_777 no
O(7) C(16) 3.474(5) 2_767 no
O(8) C(22) 3.335(5) 2_666 no
O(8) C(19) 3.377(5) . no
O(8) C(28) 3.589(5) 2_666 no
O(9) C(7) 3.204(4) . no
O(9) C(22) 3.379(4) 2_666 no
O(9) C(28) 3.416(4) 2_666 no
O(9) C(12) 3.442(4) . no
O(10) C(17) 3.154(5) 1_565 no
O(10) C(12) 3.323(5) . no
O(10) C(29) 3.328(7) 2_667 no
O(10) C(7) 3.333(5) . no
O(10) N(4) 3.536(7) 2_667 no
N(2) C(12) 3.573(2) 2_667 no
N(3) C(26) 3.474(2) 2_656 no
N(5) C(22) 3.303(2) 2_666 no
N(5) C(21) 3.582(2) 2_666 no
C(24) C(25) 3.488(2) 2_656 no
C(24) C(26) 3.537(2) 2_656 no
